data_4339583
loop_
_publ_author_name
'Vicente, Jos\'e'
'Chicote, Mar\'ia Teresa'
'Vicente-Hernandez, Inmaculada'
'Bautista, Delia'

_publ_section_title
;
 On the reactivity toward ketones of new methyl amino complexes of Rh(III)
 and Ag(I). Synthesis of ortho-rhodiated acetophenone methyl imine
 complexes.
;
_journal_issue 21
_journal_name_full 'Inorganic chemistry'
_journal_page_first 8939
_journal_page_last 8949
_journal_paper_doi 10.1021/ic700963h
_journal_volume 46
_journal_year 2007
_chemical_formula_sum 'C22 H36 Cl2 D6 N3 O9 Rh'
_chemical_formula_weight 678.40
_chemical_name_systematic
; 
 ? 
;
_space_group_IT_number 2
_symmetry_cell_setting triclinic
_symmetry_space_group_name_Hall '-P 1'
_symmetry_space_group_name_H-M 'P -1'
_atom_sites_solution_hydrogens geom
_atom_sites_solution_primary direct
_atom_sites_solution_secondary difmap
_audit_creation_method SHELXL-97
_cell_angle_alpha 68.798(2)
_cell_angle_beta 86.115(2)
_cell_angle_gamma 82.602(2)
_cell_formula_units_Z 2
_cell_length_a 10.3800(5)
_cell_length_b 11.1724(5)
_cell_length_c 13.4906(6)
_cell_measurement_reflns_used 6858
_cell_measurement_temperature 293(2)
_cell_measurement_theta_max 28.09
_cell_measurement_theta_min 2.53
_cell_volume 1446.08(12)
_computing_cell_refinement 'Bruker SAINT'
_computing_data_collection 'Bruker SMART'
_computing_data_reduction 'Bruker SAINT'
_computing_molecular_graphics 'Bruker SHELXTL'
_computing_publication_material 'Bruker SHELXTL'
_computing_structure_refinement 'SHELXL-97 (Sheldrick, 1997)'
_computing_structure_solution 'SHELXS-97 (Sheldrick, 1990)'
_diffrn_ambient_temperature 293(2)
_diffrn_detector_area_resol_mean 8.26
_diffrn_measured_fraction_theta_full 0.994
_diffrn_measured_fraction_theta_max 0.990
_diffrn_measurement_device_type 'Bruker SMART APEX CCD'
_diffrn_measurement_method \w-scan
_diffrn_radiation_monochromator graphite
_diffrn_radiation_source 'fine-focus sealed tube'
_diffrn_radiation_type MoK\a
_diffrn_radiation_wavelength 0.71073
_diffrn_reflns_av_R_equivalents 0.0167
_diffrn_reflns_av_sigmaI/netI 0.0200
_diffrn_reflns_limit_h_max 13
_diffrn_reflns_limit_h_min -13
_diffrn_reflns_limit_k_max 14
_diffrn_reflns_limit_k_min -14
_diffrn_reflns_limit_l_max 17
_diffrn_reflns_limit_l_min -17
_diffrn_reflns_number 16361
_diffrn_reflns_theta_full 26.00
_diffrn_reflns_theta_max 26.73
_diffrn_reflns_theta_min 1.97
_exptl_absorpt_coefficient_mu 0.827
_exptl_absorpt_correction_T_max 0.9073
_exptl_absorpt_correction_T_min 0.7779
_exptl_absorpt_correction_type multi-scan
_exptl_absorpt_process_details SADABS
_exptl_crystal_colour yellow
_exptl_crystal_density_diffrn 1.558
_exptl_crystal_density_method 'not measured'
_exptl_crystal_description block
_exptl_crystal_F_000 692
_exptl_crystal_size_max 0.32
_exptl_crystal_size_mid 0.22
_exptl_crystal_size_min 0.12
_refine_diff_density_max 0.943
_refine_diff_density_min -0.811
_refine_diff_density_rms 0.072
_refine_ls_extinction_method none
_refine_ls_goodness_of_fit_ref 1.080
_refine_ls_hydrogen_treatment 'NH free, methyls rigid, others riding'
_refine_ls_matrix_type full
_refine_ls_number_parameters 359
_refine_ls_number_reflns 6080
_refine_ls_number_restraints 0
_refine_ls_restrained_S_all 1.080
_refine_ls_R_factor_all 0.0295
_refine_ls_R_factor_gt 0.0291
_refine_ls_shift/su_max 0.002
_refine_ls_shift/su_mean 0.000
_refine_ls_structure_factor_coef Fsqd
_refine_ls_weighting_details 'calc w=1/[\s^2^(Fo^2^)+(0.0319P)^2^+1.8417P] where P=(Fo^2^+2Fc^2^)/3'
_refine_ls_weighting_scheme calc
_refine_ls_wR_factor_gt 0.0716
_refine_ls_wR_factor_ref 0.0719
_reflns_number_gt 6007
_reflns_number_total 6080
_reflns_threshold_expression >2sigma(I)
_cod_data_source_file ic700963h-file001.cif
_cod_data_source_block 17ivas
_cod_depositor_comments
;
The following automatic conversions were performed:

'_symmetry_cell_setting' value 'Triclinic' changed to 'triclinic'
according to
/usr/data/users/saulius/automatic-downloads/retrospective/ACS/lib/dictionaries/cif_core.dic
dictionary named 'cif_core.dic' version 2.4.2 from 2011-04-26.

Automatic conversion script
Id: cif_fix_values 2281 2013-09-26 08:29:07Z andrius 
;
_cod_original_cell_volume 1446.08(11)
_cod_original_formula_sum 'C22 H36 D6 Cl2 N3 O9 Rh'
_cod_database_code 4339583

loop_
_symmetry_equiv_pos_as_xyz
'x, y, z'
'-x, -y, -z'

loop_
_atom_site_label
_atom_site_type_symbol
_atom_site_fract_x
_atom_site_fract_y
_atom_site_fract_z
_atom_site_U_iso_or_equiv
_atom_site_adp_type
_atom_site_occupancy
_atom_site_symmetry_multiplicity
_atom_site_calc_flag
_atom_site_refinement_flags
_atom_site_disorder_assembly
_atom_site_disorder_group
Rh1 Rh 0.712183(15) 0.322542(14) 0.269928(12) 0.01475(6) Uani 1 1 d . . .
N1 N 0.82749(18) 0.17105(18) 0.23701(14) 0.0185(4) Uani 1 1 d . . .
H01 H 0.792(3) 0.105(3) 0.257(2) 0.020(6) Uiso 1 1 d . . .
N2 N 0.87270(18) 0.37000(18) 0.32588(15) 0.0197(4) Uani 1 1 d . . .
H02 H 0.898(3) 0.440(3) 0.292(2) 0.026(7) Uiso 1 1 d . . .
N3 N 0.68693(19) 0.18039(19) 0.42637(15) 0.0201(4) Uani 1 1 d . . .
H03A H 0.609(3) 0.183(3) 0.445(2) 0.028(7) Uiso 1 1 d . . .
H03B H 0.705(3) 0.105(3) 0.421(2) 0.025(7) Uiso 1 1 d . . .
C1 C 0.6315(2) 0.5228(2) 0.19750(18) 0.0231(5) Uani 1 1 d . . .
C2 C 0.5360(2) 0.4502(2) 0.26556(18) 0.0231(5) Uani 1 1 d . . .
C3 C 0.5103(2) 0.3526(2) 0.22454(17) 0.0207(4) Uani 1 1 d . . .
C4 C 0.5912(2) 0.3651(2) 0.13296(16) 0.0189(4) Uani 1 1 d . . .
C5 C 0.6695(2) 0.4690(2) 0.11659(17) 0.0202(4) Uani 1 1 d . . .
C6 C 0.7599(2) 0.5231(2) 0.02405(19) 0.0299(5) Uani 1 1 d . . .
H6A H 0.7158 0.5981 -0.0278 0.045 Uiso 1 1 calc R . .
H6B H 0.7872 0.4592 -0.0074 0.045 Uiso 1 1 calc R . .
H6C H 0.8344 0.5467 0.0481 0.045 Uiso 1 1 calc R . .
C7 C 0.6838(3) 0.6368(2) 0.2067(3) 0.0386(6) Uani 1 1 d . . .
H7A H 0.6300 0.7143 0.1680 0.058 Uiso 1 1 calc R . .
H7B H 0.7709 0.6416 0.1778 0.058 Uiso 1 1 calc R . .
H7C H 0.6841 0.6278 0.2802 0.058 Uiso 1 1 calc R . .
C8 C 0.4646(3) 0.4777(3) 0.3564(2) 0.0376(6) Uani 1 1 d . . .
H8A H 0.5166 0.5229 0.3842 0.056 Uiso 1 1 calc R . .
H8B H 0.4473 0.3978 0.4113 0.056 Uiso 1 1 calc R . .
H8C H 0.3840 0.5300 0.3322 0.056 Uiso 1 1 calc R . .
C9 C 0.4083(2) 0.2624(3) 0.2672(2) 0.0313(5) Uani 1 1 d . . .
H9A H 0.3244 0.3084 0.2450 0.047 Uiso 1 1 calc R . .
H9B H 0.4103 0.2282 0.3435 0.047 Uiso 1 1 calc R . .
H9C H 0.4250 0.1929 0.2406 0.047 Uiso 1 1 calc R . .
C10 C 0.5959(2) 0.2862(2) 0.06369(19) 0.0264(5) Uani 1 1 d . . .
H10A H 0.5654 0.2043 0.1036 0.040 Uiso 1 1 calc R . .
H10B H 0.6837 0.2725 0.0394 0.040 Uiso 1 1 calc R . .
H10C H 0.5416 0.3310 0.0036 0.040 Uiso 1 1 calc R . .
C11 C 0.9393(2) 0.3098(2) 0.40923(18) 0.0235(5) Uani 1 1 d . . .
C12 C 0.9069(2) 0.1800(2) 0.48422(18) 0.0238(5) Uani 1 1 d . . .
H12A H 0.9585 0.1554 0.5473 0.029 Uiso 1 1 calc R . .
H12B H 0.9324 0.1170 0.4504 0.029 Uiso 1 1 calc R . .
C13 C 0.7635(2) 0.1731(2) 0.51880(17) 0.0231(5) Uani 1 1 d . . .
C14 C 1.0502(3) 0.3640(3) 0.4370(2) 0.0360(6) Uani 1 1 d . . .
H14A H 1.0554 0.4503 0.3875 0.054 Uiso 1 1 calc R . .
H14B H 1.1297 0.3110 0.4335 0.054 Uiso 1 1 calc R . .
H14C H 1.0367 0.3653 0.5077 0.054 Uiso 1 1 calc R . .
C15 C 0.7100(3) 0.2851(3) 0.5549(2) 0.0316(5) Uani 1 1 d . . .
H15A H 0.7128 0.3653 0.4961 0.047 Uiso 1 1 calc R . .
H15B H 0.7617 0.2849 0.6113 0.047 Uiso 1 1 calc R . .
H15C H 0.6217 0.2755 0.5799 0.047 Uiso 1 1 calc R . .
C16 C 0.7488(3) 0.0439(3) 0.60889(19) 0.0314(5) Uani 1 1 d . . .
H16A H 0.6583 0.0350 0.6250 0.047 Uiso 1 1 calc R . .
H16B H 0.7910 0.0412 0.6709 0.047 Uiso 1 1 calc R . .
H16C H 0.7880 -0.0256 0.5871 0.047 Uiso 1 1 calc R . .
C17 C 0.9353(2) 0.1583(2) 0.18802(17) 0.0192(4) Uani 1 1 d . . .
C18 C 1.0178(2) 0.2662(2) 0.1411(2) 0.0288(5) Uani 1 1 d . . .
H18A H 1.1019 0.2407 0.1725 0.043 Uiso 1 1 calc R . .
H18B H 0.9775 0.3411 0.1550 0.043 Uiso 1 1 calc R . .
H18C H 1.0270 0.2863 0.0657 0.043 Uiso 1 1 calc R . .
C19 C 0.9835(2) 0.0335(2) 0.17285(19) 0.0247(5) Uani 1 1 d . . .
H19A H 0.9262 -0.0302 0.2098 0.037 Uiso 1 1 calc R . .
H19B H 1.0693 0.0043 0.2006 0.037 Uiso 1 1 calc R . .
H19C H 0.9859 0.0467 0.0984 0.037 Uiso 1 1 calc R . .
O99 O 0.3290(2) 1.12648(19) 0.08874(17) 0.0411(5) Uani 1 1 d . . .
C97 C 0.3916(3) 0.9031(3) 0.1273(2) 0.0336(6) Uani 1 1 d . . .
H97A H 0.4477 0.9121 0.1773 0.050 Uiso 1 1 calc R . .
H97B H 0.4423 0.8682 0.0798 0.050 Uiso 1 1 calc R . .
H97C H 0.3286 0.8460 0.1648 0.050 Uiso 1 1 calc R . .
C98 C 0.3235(2) 1.0326(2) 0.06477(19) 0.0255(5) Uani 1 1 d . . .
C99 C 0.2476(3) 1.0395(3) -0.0281(2) 0.0318(5) Uani 1 1 d . . .
H99A H 0.1879 1.1169 -0.0489 0.048 Uiso 1 1 calc R . .
H99B H 0.2003 0.9656 -0.0085 0.048 Uiso 1 1 calc R . .
H99C H 0.3062 1.0403 -0.0865 0.048 Uiso 1 1 calc R . .
Cl1 Cl 0.09329(5) 0.66559(5) 0.17507(4) 0.02321(12) Uani 1 1 d . . .
O1 O 0.0492(3) 0.6997(2) 0.26490(17) 0.0555(6) Uani 1 1 d . . .
O2 O 0.0864(2) 0.7776(2) 0.07963(16) 0.0503(6) Uani 1 1 d . . .
O3 O 0.0143(2) 0.5755(2) 0.16380(16) 0.0437(5) Uani 1 1 d . . .
O4 O 0.2241(2) 0.6081(3) 0.1898(2) 0.0653(7) Uani 1 1 d . . .
Cl2 Cl 0.66685(6) 0.87026(5) 0.38664(4) 0.02636(12) Uani 1 1 d . . .
O5A O 0.6347(3) 0.9391(3) 0.2797(2) 0.0451(7) Uiso 0.801(4) 1 d P A 1
O6A O 0.6761(3) 0.7331(3) 0.4108(2) 0.0479(8) Uiso 0.801(4) 1 d P A 1
O7A O 0.7877(2) 0.9060(2) 0.4068(2) 0.0294(6) Uiso 0.801(4) 1 d P A 1
O8A O 0.5673(3) 0.9038(3) 0.4571(2) 0.0424(7) Uiso 0.801(4) 1 d P A 1
O5B O 0.6132(7) 0.9862(8) 0.2928(6) 0.0148(17) Uiso 0.199(4) 1 d P A 2
O6B O 0.7648(13) 0.7992(12) 0.3279(10) 0.058(4) Uiso 0.199(4) 1 d P A 2
O7B O 0.7635(9) 0.9092(8) 0.4416(8) 0.023(2) Uiso 0.199(4) 1 d P A 2
O8B O 0.5905(12) 0.7847(12) 0.4411(10) 0.056(3) Uiso 0.199(4) 1 d P A 2

loop_
_atom_site_aniso_label
_atom_site_aniso_U_11
_atom_site_aniso_U_22
_atom_site_aniso_U_33
_atom_site_aniso_U_23
_atom_site_aniso_U_13
_atom_site_aniso_U_12
Rh1 0.01499(9) 0.01514(9) 0.01386(9) -0.00457(6) -0.00107(6) -0.00213(6)
N1 0.0204(9) 0.0153(9) 0.0185(9) -0.0038(7) -0.0009(7) -0.0039(7)
N2 0.0205(9) 0.0172(9) 0.0208(9) -0.0049(7) -0.0018(7) -0.0046(7)
N3 0.0188(10) 0.0232(10) 0.0175(9) -0.0052(7) -0.0014(7) -0.0047(7)
C1 0.0247(11) 0.0173(10) 0.0262(11) -0.0072(9) -0.0085(9) 0.0042(8)
C2 0.0205(10) 0.0277(11) 0.0200(11) -0.0095(9) -0.0069(8) 0.0074(9)
C3 0.0167(10) 0.0266(11) 0.0165(10) -0.0049(8) -0.0032(8) -0.0008(8)
C4 0.0168(10) 0.0220(10) 0.0161(10) -0.0044(8) -0.0051(8) 0.0001(8)
C5 0.0210(10) 0.0181(10) 0.0179(10) -0.0019(8) -0.0048(8) -0.0005(8)
C6 0.0279(12) 0.0314(13) 0.0229(12) 0.0009(10) 0.0001(9) -0.0082(10)
C7 0.0431(15) 0.0215(12) 0.0549(18) -0.0182(12) -0.0141(13) 0.0033(11)
C8 0.0284(13) 0.0571(18) 0.0310(13) -0.0260(13) -0.0065(10) 0.0155(12)
C9 0.0206(11) 0.0446(15) 0.0249(12) -0.0055(11) -0.0002(9) -0.0110(10)
C10 0.0256(12) 0.0337(13) 0.0239(11) -0.0145(10) -0.0044(9) -0.0025(9)
C11 0.0213(11) 0.0233(11) 0.0258(11) -0.0075(9) -0.0034(9) -0.0039(9)
C12 0.0207(11) 0.0238(11) 0.0230(11) -0.0024(9) -0.0058(8) -0.0035(8)
C13 0.0230(11) 0.0279(12) 0.0161(10) -0.0038(9) -0.0032(8) -0.0051(9)
C14 0.0355(14) 0.0316(13) 0.0362(14) -0.0002(11) -0.0172(11) -0.0133(11)
C15 0.0314(13) 0.0418(14) 0.0244(12) -0.0156(11) -0.0017(10) -0.0027(11)
C16 0.0345(13) 0.0350(13) 0.0185(11) 0.0003(10) -0.0057(9) -0.0086(11)
C17 0.0188(10) 0.0209(10) 0.0171(10) -0.0056(8) -0.0039(8) -0.0011(8)
C18 0.0230(11) 0.0302(12) 0.0363(13) -0.0150(11) 0.0089(10) -0.0093(9)
C19 0.0234(11) 0.0256(11) 0.0261(11) -0.0114(9) -0.0043(9) 0.0024(9)
O99 0.0423(11) 0.0368(11) 0.0551(13) -0.0274(10) -0.0061(9) -0.0083(8)
C97 0.0307(13) 0.0354(14) 0.0373(14) -0.0157(11) -0.0044(11) -0.0026(11)
C98 0.0204(11) 0.0293(12) 0.0301(12) -0.0132(10) 0.0060(9) -0.0101(9)
C99 0.0339(13) 0.0316(13) 0.0312(13) -0.0100(11) -0.0021(10) -0.0115(10)
Cl1 0.0249(3) 0.0222(3) 0.0213(3) -0.0040(2) -0.0038(2) -0.0079(2)
O1 0.0961(19) 0.0406(12) 0.0370(12) -0.0238(10) 0.0004(12) -0.0045(12)
O2 0.0716(15) 0.0342(11) 0.0350(11) 0.0074(9) -0.0158(10) -0.0212(10)
O3 0.0572(13) 0.0423(11) 0.0379(11) -0.0130(9) 0.0034(9) -0.0341(10)
O4 0.0309(11) 0.099(2) 0.0530(14) -0.0155(14) -0.0129(10) 0.0103(12)
Cl2 0.0293(3) 0.0275(3) 0.0225(3) -0.0065(2) -0.0031(2) -0.0098(2)

loop_
_atom_type_symbol
_atom_type_description
_atom_type_scat_dispersion_real
_atom_type_scat_dispersion_imag
_atom_type_scat_source
C C 0.0033 0.0016 'International Tables Vol C Tables 4.2.6.8 and 6.1.1.4'
H H 0.0000 0.0000 'International Tables Vol C Tables 4.2.6.8 and 6.1.1.4'
N N 0.0061 0.0033 'International Tables Vol C Tables 4.2.6.8 and 6.1.1.4'
O O 0.0106 0.0060 'International Tables Vol C Tables 4.2.6.8 and 6.1.1.4'
Cl Cl 0.1484 0.1585 'International Tables Vol C Tables 4.2.6.8 and 6.1.1.4'
Rh Rh -1.1178 0.9187 'International Tables Vol C Tables 4.2.6.8 and 6.1.1.4'

loop_
_geom_angle_atom_site_label_1
_geom_angle_atom_site_label_2
_geom_angle_atom_site_label_3
_geom_angle
N2 Rh1 N1 90.73(7)
N2 Rh1 C5 107.11(8)
N1 Rh1 C5 105.10(8)
N2 Rh1 N3 88.06(7)
N1 Rh1 N3 85.06(7)
C5 Rh1 N3 161.32(8)
N2 Rh1 C2 114.72(8)
N1 Rh1 C2 154.27(8)
C5 Rh1 C2 65.15(8)
N3 Rh1 C2 98.92(8)
N2 Rh1 C1 93.23(8)
N1 Rh1 C1 142.79(8)
C5 Rh1 C1 38.79(8)
N3 Rh1 C1 132.03(8)
C2 Rh1 C1 38.40(9)
N2 Rh1 C3 153.75(8)
N1 Rh1 C3 115.36(8)
C5 Rh1 C3 64.96(8)
N3 Rh1 C3 96.61(8)
C2 Rh1 C3 39.06(9)
C1 Rh1 C3 64.58(9)
N2 Rh1 C4 145.23(8)
N1 Rh1 C4 92.46(8)
C5 Rh1 C4 38.99(8)
N3 Rh1 C4 126.70(8)
C2 Rh1 C4 64.69(8)
C1 Rh1 C4 64.53(8)
C3 Rh1 C4 38.10(8)
C17 N1 Rh1 136.25(16)
C11 N2 Rh1 130.99(16)
C13 N3 Rh1 121.91(14)
C2 C1 C5 108.60(19)
C2 C1 C7 126.4(2)
C5 C1 C7 125.0(2)
C2 C1 Rh1 70.41(12)
C5 C1 Rh1 70.02(12)
C7 C1 Rh1 125.87(17)
C1 C2 C3 107.74(19)
C1 C2 C8 126.4(2)
C3 C2 C8 125.6(2)
C1 C2 Rh1 71.19(12)
C3 C2 Rh1 70.98(12)
C8 C2 Rh1 128.02(16)
C4 C3 C2 107.97(19)
C4 C3 C9 126.6(2)
C2 C3 C9 125.2(2)
C4 C3 Rh1 71.10(12)
C2 C3 Rh1 69.96(12)
C9 C3 Rh1 128.12(16)
C3 C4 C5 108.37(19)
C3 C4 C10 126.7(2)
C5 C4 C10 124.9(2)
C3 C4 Rh1 70.80(12)
C5 C4 Rh1 69.65(12)
C10 C4 Rh1 125.62(15)
C1 C5 C4 107.25(19)
C1 C5 C6 125.8(2)
C4 C5 C6 126.5(2)
C1 C5 Rh1 71.19(12)
C4 C5 Rh1 71.36(12)
C6 C5 Rh1 129.08(16)
N2 C11 C14 122.4(2)
N2 C11 C12 120.2(2)
C14 C11 C12 117.4(2)
C11 C12 C13 115.20(19)
N3 C13 C15 108.54(19)
N3 C13 C16 108.59(19)
C15 C13 C16 110.2(2)
N3 C13 C12 108.74(18)
C15 C13 C12 111.4(2)
C16 C13 C12 109.36(19)
N1 C17 C18 122.3(2)
N1 C17 C19 121.1(2)
C18 C17 C19 116.59(19)
O99 C98 C97 121.6(2)
O99 C98 C99 122.1(2)
C97 C98 C99 116.4(2)
O4 Cl1 O1 109.30(16)
O4 Cl1 O3 109.21(17)
O1 Cl1 O3 109.96(14)
O4 Cl1 O2 108.98(15)
O1 Cl1 O2 110.70(14)
O3 Cl1 O2 108.66(12)
O8B Cl2 O5A 116.0(6)
O8B Cl2 O7A 134.7(6)
O5A Cl2 O7A 109.01(16)
O8B Cl2 O6A 48.4(6)
O5A Cl2 O6A 111.21(19)
O7A Cl2 O6A 110.42(15)
O8B Cl2 O8A 61.1(6)
O5A Cl2 O8A 110.12(17)
O7A Cl2 O8A 107.91(16)
O6A Cl2 O8A 108.11(16)
O8B Cl2 O7B 120.1(7)
O5A Cl2 O7B 122.7(4)
O7A Cl2 O7B 20.8(4)
O6A Cl2 O7B 113.7(4)
O8A Cl2 O7B 87.8(4)
O8B Cl2 O5B 119.3(6)
O5A Cl2 O5B 24.2(3)
O7A Cl2 O5B 103.7(3)
O6A Cl2 O5B 133.0(3)
O8A Cl2 O5B 90.4(3)
O7B Cl2 O5B 109.8(4)
O8B Cl2 O6B 104.8(7)
O5A Cl2 O6B 78.4(5)
O7A Cl2 O6B 79.0(5)
O6A Cl2 O6B 57.4(5)
O8A Cl2 O6B 165.5(5)
O7B Cl2 O6B 97.4(6)
O5B Cl2 O6B 100.5(6)

loop_
_geom_bond_atom_site_label_1
_geom_bond_atom_site_label_2
_geom_bond_distance
Rh1 N2 2.0771(19)
Rh1 N1 2.1082(18)
Rh1 C5 2.155(2)
Rh1 N3 2.1571(19)
Rh1 C2 2.160(2)
Rh1 C1 2.170(2)
Rh1 C3 2.174(2)
Rh1 C4 2.177(2)
N1 C17 1.279(3)
N2 C11 1.278(3)
N3 C13 1.496(3)
C1 C2 1.424(3)
C1 C5 1.436(3)
C1 C7 1.495(3)
C2 C3 1.449(3)
C2 C8 1.496(3)
C3 C4 1.420(3)
C3 C9 1.496(3)
C4 C5 1.446(3)
C4 C10 1.494(3)
C5 C6 1.498(3)
C11 C14 1.494(3)
C11 C12 1.502(3)
C12 C13 1.533(3)
C13 C15 1.528(3)
C13 C16 1.532(3)
C17 C18 1.493(3)
C17 C19 1.500(3)
O99 C98 1.213(3)
C97 C98 1.497(4)
C98 C99 1.498(3)
Cl1 O4 1.420(2)
Cl1 O1 1.427(2)
Cl1 O3 1.4311(18)
Cl1 O2 1.4328(19)
Cl2 O8B 1.300(13)
Cl2 O5A 1.407(3)
Cl2 O7A 1.435(2)
Cl2 O6A 1.438(3)
Cl2 O8A 1.462(3)
Cl2 O7B 1.481(9)
Cl2 O5B 1.521(7)
Cl2 O6B 1.559(13)

loop_
_geom_hbond_atom_site_label_D
_geom_hbond_atom_site_label_H
_geom_hbond_atom_site_label_A
_geom_hbond_distance_DH
_geom_hbond_distance_HA
_geom_hbond_distance_DA
_geom_hbond_angle_DHA
_geom_hbond_site_symmetry_A
N1 H01 Cl2 0.82(3) 2.98(3) 3.7721(19) 165(2) 1_545
N3 H03B Cl2 0.87(3) 2.90(3) 3.726(2) 160(2) 1_545
N2 H02 O3 0.81(3) 2.25(3) 3.003(3) 155(3) 1_655
C7 H7B O3 0.96 2.55 3.462(4) 157.9 1_655
C19 H19C O2 0.96 2.58 3.365(3) 139.4 2_665
C8 H8C O4 0.96 2.46 3.296(3) 145.5 .
C99 H99B O2 0.96 2.42 3.366(3) 167.7 .
